data_4024750
loop_
_publ_author_name
'Srinivasa Reddy Mothe'
'Philip Wai Hong Chan'

_publ_section_title
;
Highly Efficient Synthesis of Tri- and Tetrasubstituted Conjugated Enynes
from Br\/onsted Acid Catalyzed Alkoxylation of 1-Cyclopropylprop-2-yn-1-ols
with Alcohols
;
_journal_name_full 'Journal of Organic Chemistry'
_journal_page_first 5887
_journal_page_last 5893
_journal_paper_doi 10.1021/jo9008244
_journal_volume 74
_journal_year 2009
_chemical_formula_moiety 'C21 H18 F N O'
_chemical_formula_sum 'C21 H18 F N O'
_chemical_formula_weight 319.36
_chemical_name_systematic
;

 ?

;
_space_group_IT_number 14
_symmetry_cell_setting monoclinic
_symmetry_space_group_name_Hall '-P 2ybc'
_symmetry_space_group_name_H-M 'P 1 21/c 1'
_atom_sites_solution_hydrogens geom
_atom_sites_solution_primary direct
_atom_sites_solution_secondary difmap
_audit_creation_method SHELXL-97
_cell_angle_alpha 90.00
_cell_angle_beta 104.041(3)
_cell_angle_gamma 90.00
_cell_formula_units_Z 4
_cell_length_a 7.9934(4)
_cell_length_b 24.0601(12)
_cell_length_c 9.2979(4)
_cell_measurement_reflns_used 2939
_cell_measurement_temperature 173(2)
_cell_measurement_theta_max 23.39
_cell_measurement_theta_min 2.63
_cell_volume 1734.76(14)
_computing_cell_refinement 'Bruker SMART'
_computing_data_collection 'Bruker SMART'
_computing_data_reduction 'Bruker SAINT'
_computing_molecular_graphics 'Bruker SHELXTL'
_computing_publication_material 'Bruker SHELXTL'
_computing_structure_refinement 'SHELXL-97 (Sheldrick, 1997)'
_computing_structure_solution 'SHELXS-97 (Sheldrick, 1990)'
_diffrn_ambient_temperature 173(2)
_diffrn_measured_fraction_theta_full 0.993
_diffrn_measured_fraction_theta_max 0.993
_diffrn_measurement_device_type 'CCD area detector'
_diffrn_measurement_method 'phi and omega scans'
_diffrn_radiation_monochromator graphite
_diffrn_radiation_source 'fine-focus sealed tube'
_diffrn_radiation_type MoK\a
_diffrn_radiation_wavelength 0.71073
_diffrn_reflns_av_R_equivalents 0.0452
_diffrn_reflns_av_sigmaI/netI 0.0458
_diffrn_reflns_limit_h_max 9
_diffrn_reflns_limit_h_min -9
_diffrn_reflns_limit_k_max 28
_diffrn_reflns_limit_k_min -28
_diffrn_reflns_limit_l_max 10
_diffrn_reflns_limit_l_min -11
_diffrn_reflns_number 15846
_diffrn_reflns_theta_full 25.05
_diffrn_reflns_theta_max 25.05
_diffrn_reflns_theta_min 1.69
_exptl_absorpt_coefficient_mu 0.082
_exptl_absorpt_correction_T_max 0.9967
_exptl_absorpt_correction_T_min 0.9742
_exptl_absorpt_correction_type multi-scan
_exptl_absorpt_process_details sadabs
_exptl_crystal_colour colourless
_exptl_crystal_density_diffrn 1.223
_exptl_crystal_density_method 'not measured'
_exptl_crystal_description plate
_exptl_crystal_F_000 672
_exptl_crystal_size_max 0.32
_exptl_crystal_size_mid 0.20
_exptl_crystal_size_min 0.04
_refine_diff_density_max 0.306
_refine_diff_density_min -0.318
_refine_diff_density_rms 0.119
_refine_ls_extinction_method none
_refine_ls_goodness_of_fit_ref 1.111
_refine_ls_hydrogen_treatment constr
_refine_ls_matrix_type full
_refine_ls_number_parameters 218
_refine_ls_number_reflns 3054
_refine_ls_number_restraints 0
_refine_ls_restrained_S_all 1.111
_refine_ls_R_factor_all 0.0989
_refine_ls_R_factor_gt 0.0500
_refine_ls_shift/su_max 0.000
_refine_ls_shift/su_mean 0.000
_refine_ls_structure_factor_coef Fsqd
_refine_ls_weighting_details 'calc w=1/[\s^2^(Fo^2^)+(0.0855P)^2^+0.0554P] where P=(Fo^2^+2Fc^2^)/3'
_refine_ls_weighting_scheme calc
_refine_ls_wR_factor_gt 0.1237
_refine_ls_wR_factor_ref 0.1689
_reflns_number_gt 1913
_reflns_number_total 3054
_reflns_threshold_expression >2sigma(I)
_cod_data_source_file jo9008244_si_002.cif
_cod_data_source_block chan39
_cod_depositor_comments
;
The following automatic conversions were performed:
'_symmetry_cell_setting' value 'Monoclinic' changed to 'monoclinic'
according to '/home/saulius/struct/CIF-dictionaries/cif_core.dic'
dictionary named 'cif_core.dic' version 2.4.1 from 2010-06-29.

Automatic conversion script
Id: cif_fix_enum 1527 2010-12-29 10:47:43Z saulius 
;
_cod_original_sg_symbol_H-M P2(1)/c
_cod_database_code 4024750

loop_
_symmetry_equiv_pos_as_xyz
'x, y, z'
'-x, y+1/2, -z+1/2'
'-x, -y, -z'
'x, -y-1/2, z-1/2'

loop_
_atom_site_label
_atom_site_type_symbol
_atom_site_fract_x
_atom_site_fract_y
_atom_site_fract_z
_atom_site_U_iso_or_equiv
_atom_site_adp_type
_atom_site_occupancy
_atom_site_symmetry_multiplicity
_atom_site_calc_flag
_atom_site_refinement_flags
_atom_site_disorder_assembly
_atom_site_disorder_group
C1 C 1.0246(3) 0.56521(12) 0.8344(3) 0.0459(7) Uani 1 1 d . . .
C2 C 0.9469(3) 0.61518(11) 0.7976(3) 0.0468(7) Uani 1 1 d . . .
H2 H 0.9799 0.6466 0.8598 0.056 Uiso 1 1 calc R . .
C3 C 0.8191(3) 0.61941(10) 0.6684(3) 0.0413(6) Uani 1 1 d . . .
H3 H 0.7641 0.6542 0.6418 0.050 Uiso 1 1 calc R . .
C4 C 0.7691(3) 0.57377(9) 0.5763(2) 0.0328(6) Uani 1 1 d . . .
C5 C 0.8554(3) 0.52431(10) 0.6185(3) 0.0471(7) Uani 1 1 d . . .
H5 H 0.8262 0.4927 0.5563 0.057 Uiso 1 1 calc R . .
C6 C 0.9828(4) 0.51956(11) 0.7484(3) 0.0568(8) Uani 1 1 d . . .
H6 H 1.0395 0.4851 0.7765 0.068 Uiso 1 1 calc R . .
C7 C 0.6250(3) 0.57674(9) 0.4410(2) 0.0358(6) Uani 1 1 d . . .
C8 C 0.5243(3) 0.62153(11) 0.4025(3) 0.0454(7) Uani 1 1 d . . .
H8 H 0.5520 0.6534 0.4640 0.055 Uiso 1 1 calc R . .
C9 C 0.3728(3) 0.62626(12) 0.2724(3) 0.0539(8) Uani 1 1 d . . .
H9A H 0.3632 0.5917 0.2130 0.065 Uiso 1 1 calc R . .
H9B H 0.3924 0.6574 0.2089 0.065 Uiso 1 1 calc R . .
C10 C 0.2047(3) 0.63586(11) 0.3167(3) 0.0520(7) Uani 1 1 d . . .
H10A H 0.1087 0.6397 0.2271 0.062 Uiso 1 1 calc R . .
H10B H 0.1796 0.6039 0.3752 0.062 Uiso 1 1 calc R . .
C11 C 0.0639(4) 0.70025(14) 0.4389(3) 0.0673(9) Uani 1 1 d . . .
H11A H 0.0207 0.6689 0.4887 0.081 Uiso 1 1 calc R . .
H11B H -0.0247 0.7095 0.3476 0.081 Uiso 1 1 calc R . .
C12 C 0.0969(4) 0.74933(15) 0.5392(4) 0.0822(11) Uani 1 1 d . . .
H12A H 0.1752 0.7388 0.6336 0.123 Uiso 1 1 calc R . .
H12B H -0.0123 0.7625 0.5571 0.123 Uiso 1 1 calc R . .
H12C H 0.1495 0.7790 0.4929 0.123 Uiso 1 1 calc R . .
C13 C 0.5883(3) 0.52699(10) 0.3516(2) 0.0364(6) Uani 1 1 d . . .
C14 C 0.5572(3) 0.48534(10) 0.2800(2) 0.0370(6) Uani 1 1 d . . .
C15 C 0.5112(3) 0.43626(9) 0.1914(2) 0.0337(6) Uani 1 1 d . . .
C16 C 0.3936(3) 0.43953(9) 0.0546(3) 0.0366(6) Uani 1 1 d . . .
H16 H 0.3443 0.4744 0.0196 0.044 Uiso 1 1 calc R . .
C17 C 0.3480(3) 0.39286(10) -0.0306(3) 0.0405(6) Uani 1 1 d . . .
H17 H 0.2682 0.3955 -0.1245 0.049 Uiso 1 1 calc R . .
C18 C 0.4188(3) 0.34162(9) 0.0206(3) 0.0388(6) Uani 1 1 d . . .
C19 C 0.3721(3) 0.29309(11) -0.0704(3) 0.0521(7) Uani 1 1 d . . .
C20 C 0.5353(3) 0.33787(10) 0.1565(3) 0.0443(7) Uani 1 1 d . . .
H20 H 0.5832 0.3028 0.1916 0.053 Uiso 1 1 calc R . .
C21 C 0.5825(3) 0.38470(10) 0.2414(3) 0.0423(6) Uani 1 1 d . . .
H21 H 0.6639 0.3820 0.3344 0.051 Uiso 1 1 calc R . .
F1 F 1.1480(2) 0.56089(7) 0.96393(17) 0.0711(5) Uani 1 1 d . . .
N1 N 0.3348(3) 0.25490(11) -0.1450(3) 0.0728(8) Uani 1 1 d . . .
O1 O 0.2203(2) 0.68470(7) 0.40195(18) 0.0473(5) Uani 1 1 d . . .

loop_
_atom_site_aniso_label
_atom_site_aniso_U_11
_atom_site_aniso_U_22
_atom_site_aniso_U_33
_atom_site_aniso_U_23
_atom_site_aniso_U_13
_atom_site_aniso_U_12
C1 0.0361(15) 0.0598(19) 0.0366(15) -0.0022(13) -0.0013(12) 0.0000(13)
C2 0.0467(16) 0.0456(17) 0.0470(16) -0.0122(13) 0.0094(14) -0.0109(13)
C3 0.0460(15) 0.0327(14) 0.0444(15) -0.0029(12) 0.0094(13) -0.0033(11)
C4 0.0348(13) 0.0331(14) 0.0328(13) 0.0011(11) 0.0127(11) -0.0021(10)
C5 0.0531(17) 0.0377(16) 0.0446(16) -0.0084(12) 0.0003(13) 0.0052(12)
C6 0.0566(18) 0.0491(18) 0.0556(18) -0.0013(15) -0.0043(15) 0.0146(14)
C7 0.0429(15) 0.0334(14) 0.0324(14) 0.0007(10) 0.0119(12) 0.0007(11)
C8 0.0561(16) 0.0426(16) 0.0361(14) -0.0040(12) 0.0083(13) 0.0065(13)
C9 0.0645(19) 0.0564(18) 0.0365(15) -0.0003(13) 0.0041(14) 0.0186(14)
C10 0.0575(18) 0.0497(17) 0.0423(15) 0.0017(13) -0.0008(13) 0.0000(14)
C11 0.0492(18) 0.093(3) 0.063(2) 0.0064(18) 0.0201(16) 0.0101(16)
C12 0.088(2) 0.092(3) 0.068(2) -0.0004(19) 0.0221(19) 0.042(2)
C13 0.0368(14) 0.0405(16) 0.0321(13) 0.0035(12) 0.0087(11) 0.0023(11)
C14 0.0399(14) 0.0393(15) 0.0320(13) 0.0021(12) 0.0089(12) 0.0011(11)
C15 0.0388(14) 0.0317(14) 0.0332(14) 0.0001(10) 0.0138(12) -0.0011(11)
C16 0.0432(15) 0.0287(14) 0.0376(14) 0.0042(11) 0.0089(12) 0.0008(11)
C17 0.0441(15) 0.0371(15) 0.0364(14) -0.0008(11) 0.0024(12) -0.0024(11)
C18 0.0431(15) 0.0285(14) 0.0461(15) -0.0013(11) 0.0135(13) -0.0039(11)
C19 0.0509(17) 0.0365(17) 0.0677(19) -0.0027(15) 0.0117(15) -0.0043(13)
C20 0.0500(16) 0.0307(14) 0.0523(17) 0.0070(12) 0.0127(14) 0.0063(11)
C21 0.0452(15) 0.0448(16) 0.0349(14) 0.0043(12) 0.0061(12) 0.0032(12)
F1 0.0584(11) 0.0898(13) 0.0517(10) -0.0045(9) -0.0125(8) 0.0061(9)
N1 0.0734(18) 0.0431(16) 0.097(2) -0.0193(15) 0.0113(15) -0.0089(13)
O1 0.0450(11) 0.0482(11) 0.0490(11) -0.0014(9) 0.0123(9) 0.0050(8)

loop_
_atom_type_symbol
_atom_type_description
_atom_type_scat_dispersion_real
_atom_type_scat_dispersion_imag
_atom_type_scat_source
C C 0.0033 0.0016 'International Tables Vol C Tables 4.2.6.8 and 6.1.1.4'
H H 0.0000 0.0000 'International Tables Vol C Tables 4.2.6.8 and 6.1.1.4'
N N 0.0061 0.0033 'International Tables Vol C Tables 4.2.6.8 and 6.1.1.4'
O O 0.0106 0.0060 'International Tables Vol C Tables 4.2.6.8 and 6.1.1.4'
F F 0.0171 0.0103 'International Tables Vol C Tables 4.2.6.8 and 6.1.1.4'

loop_
_geom_angle_atom_site_label_1
_geom_angle_atom_site_label_2
_geom_angle_atom_site_label_3
_geom_angle
_geom_angle_site_symmetry_1
_geom_angle_site_symmetry_3
_geom_angle_publ_flag
C6 C1 C2 122.5(2) . . ?
C6 C1 F1 118.9(2) . . ?
C2 C1 F1 118.6(2) . . ?
C1 C2 C3 118.8(2) . . ?
C2 C3 C4 121.3(2) . . ?
C5 C4 C3 117.1(2) . . ?
C5 C4 C7 120.8(2) . . ?
C3 C4 C7 122.1(2) . . ?
C6 C5 C4 122.0(2) . . ?
C1 C6 C5 118.3(2) . . ?
C8 C7 C13 119.1(2) . . ?
C8 C7 C4 123.8(2) . . ?
C13 C7 C4 117.0(2) . . ?
C7 C8 C9 126.4(2) . . ?
C8 C9 C10 112.9(2) . . ?
O1 C10 C9 108.5(2) . . ?
O1 C11 C12 109.1(2) . . ?
C14 C13 C7 178.7(2) . . ?
C13 C14 C15 177.2(3) . . ?
C16 C15 C21 119.1(2) . . ?
C16 C15 C14 120.1(2) . . ?
C21 C15 C14 120.9(2) . . ?
C17 C16 C15 120.6(2) . . ?
C16 C17 C18 119.9(2) . . ?
C20 C18 C17 120.0(2) . . ?
C20 C18 C19 120.5(2) . . ?
C17 C18 C19 119.5(2) . . ?
N1 C19 C18 178.8(3) . . ?
C21 C20 C18 120.2(2) . . ?
C20 C21 C15 120.3(2) . . ?
C10 O1 C11 113.1(2) . . ?

loop_
_geom_bond_atom_site_label_1
_geom_bond_atom_site_label_2
_geom_bond_distance
_geom_bond_site_symmetry_2
_geom_bond_publ_flag
C1 C6 1.352(3) . ?
C1 C2 1.358(3) . ?
C1 F1 1.363(3) . ?
C2 C3 1.379(3) . ?
C3 C4 1.390(3) . ?
C4 C5 1.384(3) . ?
C4 C7 1.487(3) . ?
C5 C6 1.383(3) . ?
C7 C8 1.341(3) . ?
C7 C13 1.446(3) . ?
C8 C9 1.494(3) . ?
C9 C10 1.516(3) . ?
C10 O1 1.406(3) . ?
C11 O1 1.424(3) . ?
C11 C12 1.488(4) . ?
C13 C14 1.195(3) . ?
C14 C15 1.436(3) . ?
C15 C16 1.389(3) . ?
C15 C21 1.397(3) . ?
C16 C17 1.372(3) . ?
C17 C18 1.391(3) . ?
C18 C20 1.379(3) . ?
C18 C19 1.437(4) . ?
C19 N1 1.146(3) . ?
C20 C21 1.375(3) . ?

loop_
_cod_related_entry_id
_cod_related_entry_database
_cod_related_entry_code
1 ChemSpider 30659016
